data_2023273
loop_
_publ_author_name
'Thackeray, Sachin'
'Mahoney, James'
'Arrington, Ashleigh'
'Wilklow-Marnell, Miles'
'Brennessel, William W.'

_publ_section_title
;
 Crystal structures of the
 (\h2:\h2-cycloocta-1,5-diene)(\h6-toluene)iridium(I) cation and
 \m-chlorido-iridium(III) complexes of 2-(phosphinito)- and
 2-(phosphinomethyl)anthraquinone ligands
;
_journal_coeditor_code JY2049
_journal_issue 10
_journal_name_full 'Acta Crystallographica Section E Crystallographic Communications'
_journal_page_first 1101
_journal_page_last 1109
_journal_paper_doi 10.1107/S2056989024008922
_journal_volume 80
_journal_year 2024
_chemical_formula_iupac '[Ir2 H2 (C23 H26 O2 P1)2 Cl2 (C O)2]'
_chemical_formula_moiety 'C48 H54 Cl2 Ir2 O6 P2'
_chemical_formula_sum 'C48 H54 Cl2 Ir2 O6 P2'
_chemical_formula_weight 1244.15
_chemical_name_systematic
Di-\m-chlorido-bis(carbonyl{3-[(di-<i>tert</i>-butylphosphanyl)oxy]-9,10-dioxoanthracen-2-yl}hydridoiridium(I))
_space_group_crystal_system triclinic
_space_group_IT_number 2
_space_group_name_Hall '-P 1'
_space_group_name_H-M_alt 'P -1'
_atom_sites_solution_hydrogens mixed
_atom_sites_solution_primary dual
_atom_sites_solution_secondary difmap
_audit_creation_method
;
Olex2 1.5-ac6-015
(compiled 2023.12.04 svn.r209d9fb2 for Rigaku Oxford Diffraction, GUI svn.r6873)
;
_cell_angle_alpha 81.5747(19)
_cell_angle_beta 84.576(2)
_cell_angle_gamma 76.465(3)
_cell_formula_units_Z 1
_cell_length_a 8.8215(3)
_cell_length_b 12.1331(4)
_cell_length_c 14.4895(3)
_cell_measurement_reflns_used 13538
_cell_measurement_temperature 173.00(10)
_cell_measurement_theta_max 77.0150
_cell_measurement_theta_min 3.1160
_cell_volume 1488.57(8)
_computing_cell_refinement
;
CrysAlisPro 1.171.42.101a (Rigaku OD, 2023)
;
_computing_data_collection
;
CrysAlisPro 1.171.42.101a (Rigaku OD, 2023)
;
_computing_data_reduction
;
CrysAlisPro 1.171.42.101a (Rigaku OD, 2023)
;
_computing_molecular_graphics
;
Olex2 1.5-ac6-015 (Dolomanov <i>et al.</i>,  2009)
;
_computing_publication_material
;
Olex2 1.5-ac6-015 (Dolomanov <i>et al.</i>,  2009)
;
_computing_structure_refinement
;
<i>SHELXL2019/3</i> (Sheldrick, 2015b)
;
_computing_structure_solution
;
<i>SHELXT2018/2</i> (Sheldrick, 2015a)
;
_diffrn_ambient_temperature 173.00(10)
_diffrn_detector 'Hybrid Pixel Array Detector'
_diffrn_detector_area_resol_mean 10.0000
_diffrn_measured_fraction_theta_full 0.988
_diffrn_measured_fraction_theta_max 0.967
_diffrn_measurement_device 'four-circle diffractometer'
_diffrn_measurement_device_type 'XtaLAB Synergy, Dualflex, HyPix'
_diffrn_measurement_method '\w scans'
_diffrn_radiation_monochromator mirror
_diffrn_radiation_probe x-ray
_diffrn_radiation_type 'Cu K\a'
_diffrn_radiation_wavelength 1.54184
_diffrn_reflns_av_R_equivalents 0.0463
_diffrn_reflns_av_unetI/netI 0.0449
_diffrn_reflns_limit_h_max 11
_diffrn_reflns_limit_h_min -10
_diffrn_reflns_limit_k_max 15
_diffrn_reflns_limit_k_min -15
_diffrn_reflns_limit_l_max 11
_diffrn_reflns_limit_l_min -18
_diffrn_reflns_number 20510
_diffrn_reflns_theta_full 74.504
_diffrn_reflns_theta_max 77.713
_diffrn_reflns_theta_min 3.089
_diffrn_source 'micro-focus sealed X-ray tube'
_exptl_absorpt_coefficient_mu 10.158
_exptl_absorpt_correction_T_max 1.00000
_exptl_absorpt_correction_T_min 0.45883
_exptl_absorpt_correction_type multi-scan
_exptl_absorpt_process_details
;
(CrysAlisPro; Rigaku OD, 2023)
;
_exptl_crystal_colour 'light yellow'
_exptl_crystal_density_diffrn 1.388
_exptl_crystal_description needle
_exptl_crystal_F_000 608
_exptl_crystal_size_max 0.19
_exptl_crystal_size_mid 0.043
_exptl_crystal_size_min 0.031
_refine_diff_density_max 0.987
_refine_diff_density_min -1.031
_refine_ls_extinction_method none
_refine_ls_goodness_of_fit_ref 1.064
_refine_ls_hydrogen_treatment constr
_refine_ls_matrix_type full
_refine_ls_number_parameters 277
_refine_ls_number_reflns 6137
_refine_ls_number_restraints 0
_refine_ls_restrained_S_all 1.064
_refine_ls_R_factor_all 0.0298
_refine_ls_R_factor_gt 0.0270
_refine_ls_shift/su_max 0.003
_refine_ls_shift/su_mean 0.000
_refine_ls_structure_factor_coef Fsqd
_refine_ls_weighting_details 'w=1/[\s^2^(Fo^2^)+(0.0333P)^2^+0.1077P] where P=(Fo^2^+2Fc^2^)/3'
_refine_ls_weighting_scheme calc
_refine_ls_wR_factor_gt 0.0662
_refine_ls_wR_factor_ref 0.0671
_reflns_number_gt 5626
_reflns_number_total 6137
_reflns_threshold_expression 'I > 2\s(I)'
_cod_data_source_file jy2049.cif
_cod_data_source_block 2
_cod_original_cell_volume 1488.57(7)
_cod_database_code 2023273
_shelx_space_group_comment
;
The symmetry employed for this shelxl refinement is uniquely defined
by the following loop, which should always be used as a source of
symmetry information in preference to the above space-group names.
They are only intended as comments.
;
_shelx_estimated_absorpt_t_min 0.248
_shelx_estimated_absorpt_t_max 0.744

loop_
_space_group_symop_operation_xyz
'x, y, z'
'-x, -y, -z'

loop_
_atom_site_type_symbol
_atom_site_label
_atom_site_fract_x
_atom_site_fract_y
_atom_site_fract_z
_atom_site_U_iso_or_equiv
_atom_site_adp_type
_atom_site_calc_flag
_atom_site_occupancy
_atom_site_disorder_assembly
_atom_site_disorder_group
Ir Ir1 0.48460(2) 0.63470(2) 0.55302(2) 0.02185(6) Uani d 1 . .
H H1A 0.336844 0.727771 0.574795 0.044 Uiso d 1 . .
Cl Cl1 0.32114(8) 0.55180(7) 0.46723(5) 0.02494(15) Uani d 1 . .
P P1 0.61658(10) 0.70682(7) 0.64763(5) 0.02345(16) Uani d 1 . .
O O1 0.0183(3) 0.4082(3) 0.73070(17) 0.0457(8) Uani d 1 . .
O O2 0.3803(3) 0.3658(3) 1.01700(16) 0.0363(6) Uani d 1 . .
O O3 0.5734(4) 0.7724(3) 0.37031(18) 0.0497(8) Uani d 1 . .
C C1 0.2859(4) 0.5016(3) 0.6961(2) 0.0260(7) Uani d 1 . .
H H1 0.223718 0.505372 0.645139 0.031 Uiso calc 1 . .
C C2 0.4178(4) 0.5481(3) 0.6806(2) 0.0237(6) Uani d 1 . .
C C3 0.5103(4) 0.5376(3) 0.7576(2) 0.0223(6) Uani d 1 . .
C C4 0.4697(4) 0.4833(3) 0.8446(2) 0.0233(6) Uani d 1 . .
H H4 0.534134 0.476328 0.894991 0.028 Uiso calc 1 . .
C C5 0.0756(5) 0.3309(4) 1.0592(2) 0.0374(9) Uani d 1 . .
H H5 0.140147 0.321387 1.109978 0.045 Uiso calc 1 . .
C C6 -0.0738(5) 0.3123(4) 1.0755(2) 0.0419(10) Uani d 1 . .
H H6 -0.111593 0.290184 1.137368 0.050 Uiso calc 1 . .
C C7 -0.1693(5) 0.3257(4) 1.0014(3) 0.0390(9) Uani d 1 . .
H H7 -0.272684 0.314287 1.012753 0.047 Uiso calc 1 . .
C C8 -0.1126(5) 0.3559(4) 0.9114(2) 0.0339(8) Uani d 1 . .
H H8 -0.176718 0.363464 0.860638 0.041 Uiso calc 1 . .
C C9 0.0940(4) 0.4107(3) 0.7965(2) 0.0302(7) Uani d 1 . .
C C10 0.2921(4) 0.3870(3) 0.9533(2) 0.0269(7) Uani d 1 . .
C C11 0.2420(4) 0.4497(3) 0.7835(2) 0.0243(6) Uani d 1 . .
C C12 0.3369(4) 0.4393(3) 0.8589(2) 0.0237(6) Uani d 1 . .
C C13 0.1323(4) 0.3635(3) 0.9687(2) 0.0279(7) Uani d 1 . .
C C14 0.0372(4) 0.3751(3) 0.8943(2) 0.0287(7) Uani d 1 . .
C C15 0.6506(4) 0.5901(3) 0.7446(2) 0.0249(6) Uani d 1 . .
H H15A 0.745979 0.532112 0.729981 0.030 Uiso calc 1 . .
H H15B 0.664720 0.619963 0.802497 0.030 Uiso calc 1 . .
C C16 0.4960(5) 0.8365(3) 0.6999(2) 0.0319(7) Uani d 1 . .
C C17 0.3595(5) 0.7995(3) 0.7610(3) 0.0350(8) Uani d 1 . .
H H17A 0.300180 0.765709 0.723284 0.052 Uiso calc 1 . .
H H17B 0.290820 0.866313 0.785190 0.052 Uiso calc 1 . .
H H17C 0.400591 0.742966 0.813315 0.052 Uiso calc 1 . .
C C18 0.5891(6) 0.8839(4) 0.7628(3) 0.0435(10) Uani d 1 . .
H H18A 0.636523 0.822425 0.810120 0.065 Uiso calc 1 . .
H H18B 0.518912 0.944836 0.793613 0.065 Uiso calc 1 . .
H H18C 0.671283 0.914644 0.724694 0.065 Uiso calc 1 . .
C C19 0.4265(6) 0.9315(4) 0.6231(3) 0.0423(9) Uani d 1 . .
H H19A 0.511215 0.957389 0.583710 0.063 Uiso calc 1 . .
H H19B 0.360430 0.995829 0.651968 0.063 Uiso calc 1 . .
H H19C 0.363424 0.901764 0.584677 0.063 Uiso calc 1 . .
C C20 0.8163(4) 0.7304(3) 0.6026(2) 0.0316(7) Uani d 1 . .
C C21 0.9217(5) 0.7243(4) 0.6829(3) 0.0400(9) Uani d 1 . .
H H21A 0.877403 0.787223 0.719756 0.060 Uiso calc 1 . .
H H21B 1.026473 0.730713 0.656990 0.060 Uiso calc 1 . .
H H21C 0.928330 0.651212 0.723108 0.060 Uiso calc 1 . .
C C22 0.8028(6) 0.8456(4) 0.5398(3) 0.0430(9) Uani d 1 . .
H H22A 0.729995 0.850908 0.491437 0.064 Uiso calc 1 . .
H H22B 0.905755 0.851252 0.510210 0.064 Uiso calc 1 . .
H H22C 0.764030 0.908112 0.577805 0.064 Uiso calc 1 . .
C C23 0.8956(4) 0.6342(4) 0.5443(2) 0.0355(8) Uani d 1 . .
H H23A 0.901853 0.560058 0.582909 0.053 Uiso calc 1 . .
H H23B 1.001115 0.643141 0.522377 0.053 Uiso calc 1 . .
H H23C 0.834414 0.638018 0.490403 0.053 Uiso calc 1 . .
C C24 0.5430(4) 0.7199(4) 0.4371(2) 0.0332(8) Uani d 1 . .

loop_
_atom_site_aniso_label
_atom_site_aniso_U_11
_atom_site_aniso_U_22
_atom_site_aniso_U_33
_atom_site_aniso_U_12
_atom_site_aniso_U_13
_atom_site_aniso_U_23
Ir1 0.02111(8) 0.02909(9) 0.01463(7) -0.00636(5) 0.00080(5) -0.00046(5)
Cl1 0.0202(3) 0.0360(4) 0.0183(3) -0.0056(3) -0.0005(2) -0.0042(3)
P1 0.0244(4) 0.0288(4) 0.0181(3) -0.0098(3) 0.0011(3) -0.0016(3)
O1 0.0365(15) 0.084(2) 0.0244(12) -0.0330(15) -0.0053(10) 0.0024(12)
O2 0.0339(14) 0.0569(18) 0.0209(11) -0.0203(12) -0.0055(9) 0.0050(10)
O3 0.068(2) 0.055(2) 0.0246(12) -0.0256(16) 0.0018(12) 0.0141(12)
C1 0.0242(16) 0.0332(18) 0.0192(13) -0.0057(13) -0.0004(11) -0.0011(12)
C2 0.0226(15) 0.0298(17) 0.0164(13) -0.0041(13) 0.0027(11) -0.0016(11)
C3 0.0211(15) 0.0235(16) 0.0215(13) -0.0042(12) 0.0024(11) -0.0037(11)
C4 0.0224(15) 0.0279(17) 0.0199(13) -0.0063(13) -0.0011(11) -0.0029(11)
C5 0.037(2) 0.055(3) 0.0223(15) -0.0201(18) 0.0020(14) 0.0003(15)
C6 0.040(2) 0.065(3) 0.0235(16) -0.024(2) 0.0077(14) -0.0008(16)
C7 0.0305(19) 0.051(3) 0.0374(19) -0.0184(18) 0.0051(15) -0.0023(16)
C8 0.0321(19) 0.040(2) 0.0308(17) -0.0137(16) 0.0004(14) -0.0022(14)
C9 0.0271(17) 0.039(2) 0.0238(15) -0.0105(15) -0.0013(12) 0.0019(13)
C10 0.0286(17) 0.0316(18) 0.0205(14) -0.0095(14) 0.0021(12) -0.0014(12)
C11 0.0226(15) 0.0313(18) 0.0192(13) -0.0078(13) 0.0013(11) -0.0031(12)
C12 0.0239(16) 0.0275(17) 0.0183(13) -0.0056(13) 0.0011(11) -0.0006(11)
C13 0.0274(17) 0.0336(19) 0.0241(15) -0.0119(14) 0.0049(12) -0.0038(13)
C14 0.0311(18) 0.0330(19) 0.0227(14) -0.0112(15) 0.0023(12) -0.0021(12)
C15 0.0244(16) 0.0325(18) 0.0179(13) -0.0083(13) -0.0024(11) 0.0004(12)
C16 0.038(2) 0.0333(19) 0.0239(15) -0.0103(16) 0.0035(13) -0.0029(13)
C17 0.036(2) 0.032(2) 0.0333(17) -0.0040(16) 0.0083(14) -0.0061(14)
C18 0.054(3) 0.043(2) 0.0380(19) -0.015(2) 0.0017(17) -0.0161(17)
C19 0.053(3) 0.032(2) 0.0361(19) -0.0038(18) 0.0034(17) 0.0041(15)
C20 0.0313(18) 0.042(2) 0.0249(15) -0.0185(16) 0.0027(13) -0.0007(13)
C21 0.037(2) 0.057(3) 0.0325(18) -0.0242(19) -0.0022(15) -0.0054(16)
C22 0.049(2) 0.044(2) 0.0389(19) -0.026(2) 0.0031(17) 0.0045(16)
C23 0.0230(17) 0.055(2) 0.0289(16) -0.0120(16) 0.0046(13) -0.0062(15)
C24 0.0305(18) 0.041(2) 0.0276(16) -0.0075(16) -0.0024(13) -0.0043(15)

loop_
_atom_type_symbol
_atom_type_description
_atom_type_scat_dispersion_real
_atom_type_scat_dispersion_imag
_atom_type_scat_source
C C 0.0181 0.0091 'International Tables Vol C Tables 4.2.6.8 and 6.1.1.4'
H H 0.0000 0.0000 'International Tables Vol C Tables 4.2.6.8 and 6.1.1.4'
Cl Cl 0.3639 0.7018 'International Tables Vol C Tables 4.2.6.8 and 6.1.1.4'
Ir Ir -4.7710 6.5667 'International Tables Vol C Tables 4.2.6.8 and 6.1.1.4'
O O 0.0492 0.0322 'International Tables Vol C Tables 4.2.6.8 and 6.1.1.4'
P P 0.2955 0.4335 'International Tables Vol C Tables 4.2.6.8 and 6.1.1.4'

loop_
_geom_angle_atom_site_label_1
_geom_angle_atom_site_label_2
_geom_angle_atom_site_label_3
_geom_angle_site_symmetry_1
_geom_angle_site_symmetry_3
_geom_angle
_geom_angle_publ_flag
Cl1 Ir1 H1A . . 88.0 y
Cl1 Ir1 H1A 2_666 . 165.1 y
Cl1 Ir1 Cl1 . 2_666 82.39(3) y
P1 Ir1 H1A . . 88.7 y
P1 Ir1 Cl1 . . 173.11(3) y
P1 Ir1 Cl1 . 2_666 99.58(3) y
C2 Ir1 H1A . . 84.0 y
C2 Ir1 Cl1 . 2_666 84.99(9) ?
C2 Ir1 Cl1 . . 91.80(9) y
C2 Ir1 P1 . . 81.83(10) y
C24 Ir1 H1A . . 94.2 y
C24 Ir1 Cl1 . 2_666 96.98(12) y
C24 Ir1 Cl1 . . 89.22(11) y
C24 Ir1 P1 . . 97.06(11) y
C24 Ir1 C2 . . 177.89(14) y
Ir1 Cl1 Ir1 . 2_666 97.61(3) y
C15 P1 Ir1 . . 101.12(11) ?
C15 P1 C16 . . 106.24(15) ?
C15 P1 C20 . . 105.84(16) ?
C16 P1 Ir1 . . 113.99(12) ?
C20 P1 Ir1 . . 117.45(11) ?
C20 P1 C16 . . 110.74(17) ?
C2 C1 H1 . . 118.8 ?
C11 C1 H1 . . 118.8 ?
C11 C1 C2 . . 122.4(3) ?
C1 C2 Ir1 . . 124.6(2) ?
C1 C2 C3 . . 117.2(3) ?
C3 C2 Ir1 . . 118.3(2) ?
C2 C3 C15 . . 118.8(3) ?
C4 C3 C2 . . 120.9(3) ?
C4 C3 C15 . . 120.3(3) ?
C3 C4 H4 . . 119.5 ?
C12 C4 C3 . . 121.1(3) ?
C12 C4 H4 . . 119.5 ?
C6 C5 H5 . . 119.8 ?
C6 C5 C13 . . 120.4(3) ?
C13 C5 H5 . . 119.8 ?
C5 C6 H6 . . 119.9 ?
C5 C6 C7 . . 120.3(3) ?
C7 C6 H6 . . 119.9 ?
C6 C7 H7 . . 120.2 ?
C8 C7 C6 . . 119.6(4) ?
C8 C7 H7 . . 120.2 ?
C7 C8 H8 . . 119.7 ?
C7 C8 C14 . . 120.6(3) ?
C14 C8 H8 . . 119.7 ?
O1 C9 C11 . . 122.2(3) ?
O1 C9 C14 . . 120.3(3) ?
C11 C9 C14 . . 117.4(3) ?
O2 C10 C12 . . 121.8(3) ?
O2 C10 C13 . . 120.9(3) ?
C12 C10 C13 . . 117.2(3) ?
C1 C11 C9 . . 119.3(3) ?
C1 C11 C12 . . 119.3(3) ?
C12 C11 C9 . . 121.3(3) ?
C4 C12 C10 . . 120.0(3) ?
C4 C12 C11 . . 119.1(3) ?
C11 C12 C10 . . 120.8(3) ?
C5 C13 C10 . . 119.4(3) ?
C5 C13 C14 . . 119.2(3) ?
C14 C13 C10 . . 121.4(3) ?
C8 C14 C9 . . 119.4(3) ?
C8 C14 C13 . . 119.9(3) ?
C13 C14 C9 . . 120.6(3) ?
P1 C15 H15A . . 110.2 ?
P1 C15 H15B . . 110.2 ?
C3 C15 P1 . . 107.5(2) ?
C3 C15 H15A . . 110.2 ?
C3 C15 H15B . . 110.2 ?
H15A C15 H15B . . 108.5 ?
C17 C16 P1 . . 107.8(3) ?
C18 C16 P1 . . 112.7(3) ?
C18 C16 C17 . . 107.5(3) ?
C18 C16 C19 . . 109.7(4) ?
C19 C16 P1 . . 111.1(2) ?
C19 C16 C17 . . 107.9(3) ?
C16 C17 H17A . . 109.5 ?
C16 C17 H17B . . 109.5 ?
C16 C17 H17C . . 109.5 ?
H17A C17 H17B . . 109.5 ?
H17A C17 H17C . . 109.5 ?
H17B C17 H17C . . 109.5 ?
C16 C18 H18A . . 109.5 ?
C16 C18 H18B . . 109.5 ?
C16 C18 H18C . . 109.5 ?
H18A C18 H18B . . 109.5 ?
H18A C18 H18C . . 109.5 ?
H18B C18 H18C . . 109.5 ?
C16 C19 H19A . . 109.5 ?
C16 C19 H19B . . 109.5 ?
C16 C19 H19C . . 109.5 ?
H19A C19 H19B . . 109.5 ?
H19A C19 H19C . . 109.5 ?
H19B C19 H19C . . 109.5 ?
C21 C20 P1 . . 111.8(2) ?
C22 C20 P1 . . 110.9(3) ?
C22 C20 C21 . . 110.0(3) ?
C23 C20 P1 . . 108.2(3) ?
C23 C20 C21 . . 107.2(3) ?
C23 C20 C22 . . 108.6(3) ?
C20 C21 H21A . . 109.5 ?
C20 C21 H21B . . 109.5 ?
C20 C21 H21C . . 109.5 ?
H21A C21 H21B . . 109.5 ?
H21A C21 H21C . . 109.5 ?
H21B C21 H21C . . 109.5 ?
C20 C22 H22A . . 109.5 ?
C20 C22 H22B . . 109.5 ?
C20 C22 H22C . . 109.5 ?
H22A C22 H22B . . 109.5 ?
H22A C22 H22C . . 109.5 ?
H22B C22 H22C . . 109.5 ?
C20 C23 H23A . . 109.5 ?
C20 C23 H23B . . 109.5 ?
C20 C23 H23C . . 109.5 ?
H23A C23 H23B . . 109.5 ?
H23A C23 H23C . . 109.5 ?
H23B C23 H23C . . 109.5 ?
O3 C24 Ir1 . . 177.8(4) ?

loop_
_geom_bond_atom_site_label_1
_geom_bond_atom_site_label_2
_geom_bond_site_symmetry_2
_geom_bond_distance
_geom_bond_publ_flag
Ir1 H1A . 1.5529 y
Ir1 Cl1 2_666 2.5353(8) y
Ir1 Cl1 . 2.4537(7) y
Ir1 P1 . 2.2650(8) y
Ir1 C2 . 2.093(3) y
Ir1 C24 . 1.932(4) y
P1 C15 . 1.835(3) ?
P1 C16 . 1.896(4) ?
P1 C20 . 1.891(4) ?
O1 C9 . 1.222(4) ?
O2 C10 . 1.223(4) ?
O3 C24 . 1.125(5) ?
C1 H1 . 0.9500 ?
C1 C2 . 1.394(5) ?
C1 C11 . 1.393(4) ?
C2 C3 . 1.417(4) ?
C3 C4 . 1.390(4) ?
C3 C15 . 1.504(5) ?
C4 H4 . 0.9500 ?
C4 C12 . 1.384(5) ?
C5 H5 . 0.9500 ?
C5 C6 . 1.382(6) ?
C5 C13 . 1.394(5) ?
C6 H6 . 0.9500 ?
C6 C7 . 1.394(6) ?
C7 H7 . 0.9500 ?
C7 C8 . 1.381(5) ?
C8 H8 . 0.9500 ?
C8 C14 . 1.389(5) ?
C9 C11 . 1.477(5) ?
C9 C14 . 1.495(5) ?
C10 C12 . 1.480(4) ?
C10 C13 . 1.493(5) ?
C11 C12 . 1.411(4) ?
C13 C14 . 1.398(5) ?
C15 H15A . 0.9900 ?
C15 H15B . 0.9900 ?
C16 C17 . 1.539(5) ?
C16 C18 . 1.533(6) ?
C16 C19 . 1.538(5) ?
C17 H17A . 0.9800 ?
C17 H17B . 0.9800 ?
C17 H17C . 0.9800 ?
C18 H18A . 0.9800 ?
C18 H18B . 0.9800 ?
C18 H18C . 0.9800 ?
C19 H19A . 0.9800 ?
C19 H19B . 0.9800 ?
C19 H19C . 0.9800 ?
C20 C21 . 1.541(5) ?
C20 C22 . 1.538(6) ?
C20 C23 . 1.536(5) ?
C21 H21A . 0.9800 ?
C21 H21B . 0.9800 ?
C21 H21C . 0.9800 ?
C22 H22A . 0.9800 ?
C22 H22B . 0.9800 ?
C22 H22C . 0.9800 ?
C23 H23A . 0.9800 ?
C23 H23B . 0.9800 ?
C23 H23C . 0.9800 ?

loop_
_geom_hbond_atom_site_label_D
_geom_hbond_atom_site_label_H
_geom_hbond_atom_site_label_A
_geom_hbond_site_symmetry_A
_geom_hbond_distance_DH
_geom_hbond_distance_HA
_geom_hbond_distance_DA
_geom_hbond_angle_DHA
_geom_hbond_publ_flag
C15 H15A O1 1_655 0.99 2.52 3.477(5) 162.9 yes
C15 H15B O2 2_667 0.99 2.63 3.548(4) 153.7 yes
C23 H23A Cl1 2_666 0.98 2.84 3.312(4) 110.6 yes
C23 H23B Cl1 1_655 0.98 2.86 3.757(4) 151.9 yes

loop_
_geom_torsion_atom_site_label_1
_geom_torsion_atom_site_label_2
_geom_torsion_atom_site_label_3
_geom_torsion_atom_site_label_4
_geom_torsion_site_symmetry_1
_geom_torsion_site_symmetry_2
_geom_torsion_site_symmetry_3
_geom_torsion_site_symmetry_4
_geom_torsion
_geom_torsion_publ_flag
Ir1 P1 C15 C3 . . . . -35.1(2) ?
Ir1 P1 C16 C17 . . . . 62.1(3) ?
Ir1 P1 C16 C18 . . . . -179.4(2) ?
Ir1 P1 C16 C19 . . . . -55.9(3) ?
Ir1 P1 C20 C21 . . . . -153.4(2) ?
Ir1 P1 C20 C22 . . . . 83.5(3) ?
Ir1 P1 C20 C23 . . . . -35.6(3) ?
Ir1 C2 C3 C4 . . . . 178.5(2) ?
Ir1 C2 C3 C15 . . . . 0.7(4) ?
O1 C9 C11 C1 . . . . 10.0(6) ?
O1 C9 C11 C12 . . . . -172.4(4) ?
O1 C9 C14 C8 . . . . -9.8(6) ?
O1 C9 C14 C13 . . . . 171.6(4) ?
O2 C10 C12 C4 . . . . -10.9(5) ?
O2 C10 C12 C11 . . . . 171.9(3) ?
O2 C10 C13 C5 . . . . 8.2(6) ?
O2 C10 C13 C14 . . . . -172.7(4) ?
C1 C2 C3 C4 . . . . -0.2(5) ?
C1 C2 C3 C15 . . . . -178.0(3) ?
C1 C11 C12 C4 . . . . 1.5(5) ?
C1 C11 C12 C10 . . . . 178.6(3) ?
C2 C1 C11 C9 . . . . 175.0(3) ?
C2 C1 C11 C12 . . . . -2.6(5) ?
C2 C3 C4 C12 . . . . -0.9(5) ?
C2 C3 C15 P1 . . . . 24.8(4) ?
C3 C4 C12 C10 . . . . -177.0(3) ?
C3 C4 C12 C11 . . . . 0.2(5) ?
C4 C3 C15 P1 . . . . -153.1(3) ?
C5 C6 C7 C8 . . . . 1.2(7) ?
C5 C13 C14 C8 . . . . 0.9(6) ?
C5 C13 C14 C9 . . . . 179.6(4) ?
C6 C5 C13 C10 . . . . 177.9(4) ?
C6 C5 C13 C14 . . . . -1.2(6) ?
C6 C7 C8 C14 . . . . -1.4(7) ?
C7 C8 C14 C9 . . . . -178.3(4) ?
C7 C8 C14 C13 . . . . 0.3(6) ?
C9 C11 C12 C4 . . . . -176.1(3) ?
C9 C11 C12 C10 . . . . 1.0(5) ?
C10 C13 C14 C8 . . . . -178.1(4) ?
C10 C13 C14 C9 . . . . 0.5(5) ?
C11 C1 C2 Ir1 . . . . -176.7(3) ?
C11 C1 C2 C3 . . . . 1.9(5) ?
C11 C9 C14 C8 . . . . 169.5(3) ?
C11 C9 C14 C13 . . . . -9.1(5) ?
C12 C10 C13 C5 . . . . -170.2(4) ?
C12 C10 C13 C14 . . . . 8.8(5) ?
C13 C5 C6 C7 . . . . 0.1(7) ?
C13 C10 C12 C4 . . . . 167.5(3) ?
C13 C10 C12 C11 . . . . -9.6(5) ?
C14 C9 C11 C1 . . . . -169.2(3) ?
C14 C9 C11 C12 . . . . 8.3(5) ?
C15 P1 C16 C17 . . . . -48.4(3) ?
C15 P1 C16 C18 . . . . 70.1(3) ?
C15 P1 C16 C19 . . . . -166.3(3) ?
C15 P1 C20 C21 . . . . -41.5(3) ?
C15 P1 C20 C22 . . . . -164.6(3) ?
C15 P1 C20 C23 . . . . 76.4(3) ?
C15 C3 C4 C12 . . . . 176.9(3) ?
C16 P1 C15 C3 . . . . 84.2(2) ?
C16 P1 C20 C21 . . . . 73.2(3) ?
C16 P1 C20 C22 . . . . -49.9(3) ?
C16 P1 C20 C23 . . . . -168.9(2) ?
C20 P1 C15 C3 . . . . -158.1(2) ?
C20 P1 C16 C17 . . . . -162.8(2) ?
C20 P1 C16 C18 . . . . -44.4(3) ?
C20 P1 C16 C19 . . . . 79.2(3) ?
